data_4100735
loop_
_publ_author_name
'Kubo, Kazuyuki'
'Jones, Nathan D.'
'Ferguson, Michael J.'
'McDonald, Robert'
'Cavell, Ronald G.'

_publ_section_title
;
Chelate and pincer carbene complexes of rhodium and platinum
  derived from hexaphenylcarbodiphosphorane, Ph3P=C=PPh3
;
_journal_name_full 'Journal of the American Chemical Society'
_journal_paper_doi 10.1021/ja050543e
_journal_year 2005
_chemical_formula_sum 'C8 H7 B F3 N O3'
_chemical_formula_weight 232.96
_space_group_IT_number 14
_symmetry_cell_setting monoclinic
_symmetry_space_group_name_Hall '-P 2yn'
_symmetry_space_group_name_H-M 'P 1 21/n 1'
_cell_angle_alpha 90.00
_cell_angle_beta 92.890(6)
_cell_angle_gamma 90.00
_cell_formula_units_Z 4
_cell_length_a 6.0180(18)
_cell_length_b 14.640(4)
_cell_length_c 11.003(3)
_cell_measurement_temperature 193(2)
_cell_volume 968.2(5)
_diffrn_ambient_temperature 193(2)
_exptl_crystal_density_diffrn 1.598
_cod_depositor_comments
;
The following automatic conversions were performed:
'_symmetry_cell_setting' value 'Monoclinic' changed to 'monoclinic'
according to '/home/saulius/struct/CIF-dictionaries/cif_core.dic'
dictionary named 'cif_core.dic' version 2.4.1 from 2010-06-29.

Automatic conversion script
Id: cif_fix_enum 1527 2010-12-29 10:47:43Z saulius 
;
_cod_original_sg_symbol_H-M 'P 21/n'
_cod_database_code 4100735

loop_
_symmetry_equiv_pos_as_xyz
'x, y, z'
'-x+1/2, y+1/2, -z+1/2'
'-x, -y, -z'
'x-1/2, -y-1/2, z-1/2'

loop_
_atom_site_label
_atom_site_type_symbol
_atom_site_fract_x
_atom_site_fract_y
_atom_site_fract_z
_atom_site_U_iso_or_equiv
_atom_site_adp_type
_atom_site_occupancy
_atom_site_symmetry_multiplicity
_atom_site_calc_flag
_atom_site_refinement_flags
_atom_site_disorder_assembly
_atom_site_disorder_group
F1 F 0.2205(3) -0.17933(9) 0.24685(13) 0.0576(4) Uani 1 1 d . . .
F2 F 0.0001(2) -0.07924(9) 0.13914(11) 0.0467(4) Uani 1 1 d . . .
F3 F -0.0854(3) -0.12008(11) 0.32917(13) 0.0683(5) Uani 1 1 d . . .
O1 O 0.2134(2) -0.02431(10) 0.31063(12) 0.0388(4) Uani 1 1 d . . .
O2 O 0.6228(3) 0.34518(11) 0.62248(14) 0.0489(4) Uani 1 1 d . . .
O3 O 0.9400(3) 0.32519(11) 0.54225(15) 0.0518(5) Uani 1 1 d . . .
B1 B 0.0788(5) -0.10756(18) 0.2509(2) 0.0431(7) Uani 1 1 d . . .
N1 N 0.7438(3) 0.30597(12) 0.55400(16) 0.0398(5) Uani 1 1 d . . .
C1 C 0.4879(5) -0.02423(19) 0.1629(2) 0.0447(6) Uani 1 1 d . . .
H3 H 0.580(5) 0.017(2) 0.129(2) 0.066(9) Uiso 1 1 d . . .
H1 H 0.383(6) -0.050(2) 0.110(3) 0.094(11) Uiso 1 1 d . . .
H2 H 0.578(7) -0.071(3) 0.189(4) 0.133(16) Uiso 1 1 d . . .
C2 C 0.3865(4) 0.01063(14) 0.27261(18) 0.0325(5) Uani 1 1 d . . .
C3 C 0.4827(3) 0.08695(13) 0.34384(17) 0.0302(5) Uani 1 1 d . . .
C4 C 0.6842(4) 0.12606(15) 0.3168(2) 0.0373(5) Uani 1 1 d . . .
H4 H 0.767(4) 0.1055(15) 0.248(2) 0.042(6) Uiso 1 1 d . . .
C5 C 0.7707(4) 0.19767(15) 0.3855(2) 0.0377(5) Uani 1 1 d . . .
H5 H 0.908(4) 0.2251(16) 0.370(2) 0.045(6) Uiso 1 1 d . . .
C6 C 0.6513(4) 0.22949(13) 0.48000(18) 0.0332(5) Uani 1 1 d . . .
C7 C 0.4501(4) 0.19346(15) 0.50888(19) 0.0358(5) Uani 1 1 d . . .
H7 H 0.373(3) 0.2172(15) 0.575(2) 0.037(6) Uiso 1 1 d . . .
C8 C 0.3670(4) 0.12104(15) 0.44125(18) 0.0350(5) Uani 1 1 d . . .
H8 H 0.230(4) 0.0949(14) 0.4586(19) 0.037(6) Uiso 1 1 d . . .

loop_
_atom_site_aniso_label
_atom_site_aniso_U_11
_atom_site_aniso_U_22
_atom_site_aniso_U_33
_atom_site_aniso_U_23
_atom_site_aniso_U_13
_atom_site_aniso_U_12
F1 0.0805(11) 0.0350(7) 0.0558(9) 0.0015(6) -0.0116(8) -0.0014(7)
F2 0.0501(8) 0.0517(8) 0.0375(7) -0.0012(6) -0.0060(6) -0.0053(6)
F3 0.0802(11) 0.0776(11) 0.0488(8) -0.0104(8) 0.0189(8) -0.0422(9)
O1 0.0470(9) 0.0379(8) 0.0320(8) -0.0053(7) 0.0058(7) -0.0086(7)
O2 0.0655(11) 0.0374(9) 0.0438(9) -0.0087(7) 0.0015(8) -0.0005(8)
O3 0.0568(11) 0.0497(10) 0.0485(10) 0.0001(8) -0.0013(8) -0.0217(8)
B1 0.0544(17) 0.0392(14) 0.0356(14) -0.0041(11) 0.0022(12) -0.0169(13)
N1 0.0526(13) 0.0312(10) 0.0352(10) 0.0043(8) -0.0034(9) -0.0079(9)
C1 0.0520(17) 0.0406(14) 0.0421(14) -0.0102(11) 0.0101(12) 0.0002(13)
C2 0.0386(12) 0.0300(10) 0.0289(10) 0.0034(8) -0.0003(9) 0.0052(9)
C3 0.0353(12) 0.0296(10) 0.0256(10) 0.0013(8) -0.0006(8) 0.0032(9)
C4 0.0351(12) 0.0421(12) 0.0352(11) -0.0019(10) 0.0068(9) 0.0014(10)
C5 0.0350(13) 0.0386(12) 0.0398(12) 0.0032(10) 0.0043(10) -0.0036(10)
C6 0.0419(13) 0.0265(10) 0.0304(11) 0.0031(8) -0.0056(9) -0.0023(9)
C7 0.0411(13) 0.0374(12) 0.0294(10) -0.0010(9) 0.0066(9) -0.0023(10)
C8 0.0349(12) 0.0377(12) 0.0326(11) -0.0008(9) 0.0036(9) -0.0038(10)

loop_
_geom_bond_atom_site_label_1
_geom_bond_atom_site_label_2
_geom_bond_distance
_geom_bond_site_symmetry_2
_geom_bond_publ_flag
F1 B1 1.355(3) . ?
F2 B1 1.360(3) . ?
F2 H1 2.38(3) . ?
F3 B1 1.356(3) . ?
O1 C2 1.251(2) . ?
O1 B1 1.588(3) . ?
O2 N1 1.218(2) . ?
O3 N1 1.227(2) . ?
N1 C6 1.477(3) . ?
C1 C2 1.471(3) . ?
C1 H3 0.91(3) . ?
C1 H1 0.91(3) . ?
C1 H2 0.91(4) . ?
C2 C3 1.467(3) . ?
C3 C4 1.387(3) . ?
C3 C8 1.399(3) . ?
C4 C5 1.379(3) . ?
C4 H4 0.97(2) . ?
C5 C6 1.375(3) . ?
C5 H5 0.94(2) . ?
C6 C7 1.373(3) . ?
C7 C8 1.375(3) . ?
C7 H7 0.94(2) . ?
C8 H8 0.94(2) . ?
